data_2204361
loop_
_publ_author_name
Sadiq-ur-Rehman
'Ali, Saqib'
'Mazhar, Muhammad'
'Parvez, Masood'

_publ_section_title
<i>catena</i>-Poly[[trimethyltin(IV)]-\m-3-(4-chlorophenyl)-2-phenylpropenoato-\k^2^<i>O</i>:<i>O</i>']
_journal_issue 10
_journal_name_full 'Acta Crystallographica Section E'
_journal_page_first m1394
_journal_page_last m1396
_journal_paper_doi 10.1107/S1600536804021774
_journal_volume 60
_journal_year 2004
_chemical_formula_iupac '[Sn (C H3)3 (C15 H10 Cl O2)]'
_chemical_formula_moiety 'C18 H19 Cl O2 Sn'
_chemical_formula_sum 'C18 H19 Cl O2 Sn'
_chemical_formula_weight 421.47
_chemical_melting_point 390.0(10)
_chemical_name_common
;
catena-Poly[[trimethyltin(IV)]-\m-2-phenyl-3-(4-chlorophenyl)propenoato-
\k^2^O:O']
;
_chemical_name_systematic
;
catena-Poly[[trimethyltin(IV)]-\m-2-phenyl-3-(4-chlorophenyl)propenoato-
\k^2^O:O']
;
_space_group_IT_number 14
_symmetry_cell_setting monoclinic
_symmetry_space_group_name_Hall '-P 2ybc'
_symmetry_space_group_name_H-M 'P 1 21/c 1'
_atom_sites_solution_hydrogens geom
_atom_sites_solution_primary direct
_atom_sites_solution_secondary difmap
_cell_angle_alpha 90.00
_cell_angle_beta 103.764(14)
_cell_angle_gamma 90.00
_cell_formula_units_Z 4
_cell_length_a 9.350(3)
_cell_length_b 10.454(3)
_cell_length_c 18.902(7)
_cell_measurement_reflns_used 6771
_cell_measurement_temperature 173(2)
_cell_measurement_theta_max 27.5
_cell_measurement_theta_min 3.0
_cell_volume 1794.5(10)
_computing_cell_refinement 'HKL DENZO (Otwinowski & Minor, 1997)'
_computing_data_collection 'COLLECT (Hooft, 1998)'
_computing_data_reduction 'SCALEPACK (Otwinowski & Minor, 1997)'
_computing_molecular_graphics 'ORTEPII (Johnson, 1976)'
_computing_publication_material 'SHELXL97 (Sheldrick, 1997)'
_computing_structure_refinement 'SHELXL97 (Sheldrick, 1997)'
_computing_structure_solution 'SAPI91 (Fan, 1991)'
_diffrn_ambient_temperature 173(2)
_diffrn_measured_fraction_theta_full 0.986
_diffrn_measured_fraction_theta_max 0.986
_diffrn_measurement_device_type 'Nonius KappaCCD'
_diffrn_measurement_method '\w and \f'
_diffrn_radiation_monochromator graphite
_diffrn_radiation_source 'fine-focus sealed tube'
_diffrn_radiation_type MoK\a
_diffrn_radiation_wavelength 0.71073
_diffrn_reflns_av_R_equivalents 0.034
_diffrn_reflns_av_sigmaI/netI 0.060
_diffrn_reflns_limit_h_max 12
_diffrn_reflns_limit_h_min -12
_diffrn_reflns_limit_k_max 11
_diffrn_reflns_limit_k_min -13
_diffrn_reflns_limit_l_max 24
_diffrn_reflns_limit_l_min -24
_diffrn_reflns_number 6771
_diffrn_reflns_theta_full 27.5
_diffrn_reflns_theta_max 27.5
_diffrn_reflns_theta_min 3.0
_exptl_absorpt_coefficient_mu 1.576
_exptl_absorpt_correction_T_max 0.833
_exptl_absorpt_correction_T_min 0.743
_exptl_absorpt_correction_type multi-scan
_exptl_absorpt_process_details '(SORTAV; Blessing, 1997)'
_exptl_crystal_colour colorless
_exptl_crystal_density_diffrn 1.560
_exptl_crystal_density_meas ?
_exptl_crystal_density_method .
_exptl_crystal_description block
_exptl_crystal_F_000 840
_exptl_crystal_size_max 0.20
_exptl_crystal_size_mid 0.17
_exptl_crystal_size_min 0.12
_refine_diff_density_max 0.61
_refine_diff_density_min -0.69
_refine_ls_extinction_method none
_refine_ls_goodness_of_fit_ref 1.01
_refine_ls_hydrogen_treatment constr
_refine_ls_matrix_type full
_refine_ls_number_parameters 202
_refine_ls_number_reflns 4051
_refine_ls_number_restraints 0
_refine_ls_restrained_S_all 1.01
_refine_ls_R_factor_all 0.057
_refine_ls_R_factor_gt 0.034
_refine_ls_shift/su_max 0.001
_refine_ls_shift/su_mean 0.00
_refine_ls_structure_factor_coef Fsqd
_refine_ls_weighting_details 'calc w = 1/[\s^2^(Fo^2^)+(0.0297P)^2^+0.4273P] where P = (Fo^2^+2Fc^2^)/3'
_refine_ls_weighting_scheme calc
_refine_ls_wR_factor_gt 0.070
_refine_ls_wR_factor_ref 0.079
_reflns_number_gt 3038
_reflns_number_total 4051
_reflns_threshold_expression I>2\s(I)
_cod_data_source_file lh6264.cif
_cod_data_source_block I
_cod_depositor_comments
;
The following automatic conversions were performed:

'_chemical_melting_point' value '389-391 K' was changed to
'390.0(10)' - the average value was taken and precision was
estimated.

Automatic conversion script
Id: cif_fix_values 1646 2011-03-28 12:23:43Z adriana 

The following automatic conversions were performed:

'_chemical_melting_point' value '389-391 K' was changed to
'390.0(10)' - the average value was taken and precision was
estimated.

Automatic conversion script
Id: cif_fix_values 1715 2011-07-08 13:25:40Z adriana 
;
_cod_original_sg_symbol_H-M 'P 21/c'
_cod_database_code 2204361
_cod_database_fobs_code 2204361

loop_
_symmetry_equiv_pos_as_xyz
'x, y, z'
'-x, y+1/2, -z+1/2'
'-x, -y, -z'
'x, -y-1/2, z-1/2'

loop_
_atom_site_label
_atom_site_fract_x
_atom_site_fract_y
_atom_site_fract_z
_atom_site_U_iso_or_equiv
_atom_site_adp_type
_atom_site_calc_flag
_atom_site_refinement_flags
_atom_site_occupancy
_atom_site_type_symbol
Sn1 0.52240(2) 0.216965(19) 0.259974(11) 0.02749(9) Uani d . 1 Sn
Cl1 1.05567(11) 0.03579(9) 0.80323(5) 0.0472(2) Uani d . 1 Cl
O1 0.6218(4) 0.0860(2) 0.34601(13) 0.0695(10) Uani d . 1 O
O2 0.5729(3) -0.1156(2) 0.32051(13) 0.0600(8) Uani d . 1 O
C1 0.6729(4) 0.3517(3) 0.32044(19) 0.0428(9) Uani d . 1 C
H1A 0.7712 0.3132 0.3346 0.064 Uiso calc R 1 H
H1B 0.6409 0.3765 0.3642 0.064 Uiso calc R 1 H
H1C 0.6762 0.4276 0.2904 0.064 Uiso calc R 1 H
C2 0.3099(4) 0.1961(4) 0.2785(2) 0.0558(11) Uani d . 1 C
H2A 0.2383 0.1834 0.2319 0.084 Uiso calc R 1 H
H2B 0.2843 0.2732 0.3023 0.084 Uiso calc R 1 H
H2C 0.3083 0.1218 0.3100 0.084 Uiso calc R 1 H
C3 0.5796(4) 0.1163(3) 0.17309(18) 0.0374(8) Uani d . 1 C
H3A 0.6671 0.1555 0.1621 0.056 Uiso calc R 1 H
H3B 0.4975 0.1202 0.1298 0.056 Uiso calc R 1 H
H3C 0.6005 0.0268 0.1872 0.056 Uiso calc R 1 H
C4 0.6261(4) -0.0309(3) 0.36253(18) 0.0348(8) Uani d . 1 C
C5 0.7055(4) -0.0630(3) 0.44025(16) 0.0282(7) Uani d . 1 C
C6 0.7564(4) 0.0331(3) 0.48548(17) 0.0340(8) Uani d . 1 C
H6 0.7383 0.1162 0.4649 0.041 Uiso calc R 1 H
C7 0.7179(4) -0.2002(3) 0.46138(16) 0.0303(8) Uani d . 1 C
C8 0.6410(5) -0.2485(3) 0.50984(18) 0.0418(9) Uani d . 1 C
H8 0.5776 -0.1940 0.5287 0.050 Uiso calc R 1 H
C9 0.6558(6) -0.3751(4) 0.5308(2) 0.0596(13) Uani d . 1 C
H9 0.6021 -0.4072 0.5638 0.072 Uiso calc R 1 H
C10 0.7471(6) -0.4546(4) 0.5045(2) 0.0712(17) Uani d . 1 C
H10 0.7575 -0.5415 0.5197 0.085 Uiso calc R 1 H
C11 0.8235(5) -0.4095(4) 0.4564(2) 0.0563(12) Uani d . 1 C
H11 0.8858 -0.4653 0.4377 0.068 Uiso calc R 1 H
C12 0.8100(4) -0.2822(3) 0.43482(19) 0.0399(9) Uani d . 1 C
H12 0.8639 -0.2510 0.4017 0.048 Uiso calc R 1 H
C13 0.8365(4) 0.0299(3) 0.56253(17) 0.0320(8) Uani d . 1 C
C14 0.8229(5) 0.1336(3) 0.6056(2) 0.0530(11) Uani d . 1 C
H14 0.7654 0.2048 0.5842 0.064 Uiso calc R 1 H
C15 0.8915(5) 0.1366(4) 0.67982(19) 0.0537(11) Uani d . 1 C
H15 0.8787 0.2079 0.7088 0.064 Uiso calc R 1 H
C16 0.9768(4) 0.0362(3) 0.70999(17) 0.0322(8) Uani d . 1 C
C17 0.9988(4) -0.0660(3) 0.66778(18) 0.0377(8) Uani d . 1 C
H17 1.0618 -0.1342 0.6889 0.045 Uiso calc R 1 H
C18 0.9286(4) -0.0693(3) 0.59430(18) 0.0366(8) Uani d . 1 C
H18 0.9438 -0.1401 0.5654 0.044 Uiso calc R 1 H

loop_
_atom_site_aniso_label
_atom_site_aniso_U_11
_atom_site_aniso_U_22
_atom_site_aniso_U_33
_atom_site_aniso_U_12
_atom_site_aniso_U_13
_atom_site_aniso_U_23
Sn1 0.03482(15) 0.02258(13) 0.02282(13) 0.00065(9) 0.00242(9) -0.00168(9)
Cl1 0.0426(5) 0.0646(6) 0.0285(4) 0.0043(4) -0.0033(4) -0.0027(4)
O1 0.129(3) 0.0296(14) 0.0312(14) 0.0067(15) -0.0188(16) 0.0059(12)
O2 0.096(2) 0.0322(13) 0.0335(14) -0.0110(14) -0.0207(15) -0.0042(11)
C1 0.042(2) 0.0335(18) 0.045(2) -0.0013(16) -0.0036(17) -0.0133(17)
C2 0.047(3) 0.069(3) 0.055(3) -0.012(2) 0.020(2) -0.019(2)
C3 0.040(2) 0.0351(18) 0.0375(19) -0.0015(15) 0.0103(17) -0.0063(15)
C4 0.043(2) 0.0309(18) 0.0295(18) 0.0055(15) 0.0063(16) 0.0012(15)
C5 0.0318(18) 0.0274(16) 0.0238(16) 0.0015(13) 0.0033(14) -0.0003(14)
C6 0.048(2) 0.0257(17) 0.0262(17) 0.0002(14) 0.0044(16) 0.0050(14)
C7 0.040(2) 0.0259(16) 0.0189(16) -0.0019(14) -0.0058(14) -0.0005(13)
C8 0.058(3) 0.0401(19) 0.0251(18) -0.0104(17) 0.0049(17) 0.0011(15)
C9 0.098(4) 0.044(2) 0.028(2) -0.027(2) -0.003(2) 0.0104(18)
C10 0.120(5) 0.025(2) 0.044(3) -0.005(2) -0.029(3) 0.0097(19)
C11 0.068(3) 0.035(2) 0.050(3) 0.015(2) -0.018(2) -0.010(2)
C12 0.047(2) 0.0343(19) 0.0321(19) 0.0048(17) -0.0026(17) -0.0054(16)
C13 0.038(2) 0.0295(17) 0.0259(17) -0.0028(14) 0.0026(15) -0.0014(14)
C14 0.078(3) 0.034(2) 0.036(2) 0.0123(19) -0.008(2) -0.0027(17)
C15 0.080(3) 0.040(2) 0.032(2) 0.016(2) -0.003(2) -0.0102(17)
C16 0.0288(19) 0.042(2) 0.0248(17) -0.0020(14) 0.0034(14) -0.0024(15)
C17 0.0322(19) 0.045(2) 0.0322(19) 0.0065(16) -0.0001(15) -0.0002(16)
C18 0.036(2) 0.0380(18) 0.0338(19) 0.0048(15) 0.0049(16) -0.0086(15)

loop_
_atom_type_symbol
_atom_type_description
_atom_type_scat_dispersion_real
_atom_type_scat_dispersion_imag
_atom_type_scat_source
C C 0.0033 0.0016 'International Tables Vol C Tables 4.2.6.8 and 6.1.1.4'
H H 0.0000 0.0000 'International Tables Vol C Tables 4.2.6.8 and 6.1.1.4'
O O 0.0106 0.0060 'International Tables Vol C Tables 4.2.6.8 and 6.1.1.4'
Sn Sn -0.6537 1.4246 'International Tables Vol C Tables 4.2.6.8 and 6.1.1.4'
Cl Cl 0.1484 0.1585 'International Tables Vol C Tables 4.2.6.8 and 6.1.1.4'

loop_
_geom_angle_atom_site_label_1
_geom_angle_atom_site_label_2
_geom_angle_atom_site_label_3
_geom_angle_site_symmetry_3
_geom_angle
_geom_angle_publ_flag
C2 Sn1 C1 . 120.62(15) y
C2 Sn1 C3 . 119.85(14) y
C1 Sn1 C3 . 119.24(14) y
C2 Sn1 O1 . 93.60(16) y
C1 Sn1 O1 . 84.47(12) y
C3 Sn1 O1 . 97.24(12) y
C2 Sn1 O2 2_655 87.59(15) y
C1 Sn1 O2 2_655 87.43(12) y
C3 Sn1 O2 2_655 89.69(12) y
O1 Sn1 O2 2_655 171.21(9) y
C4 O1 Sn1 . 141.7(2) y
C4 O2 Sn1 2_645 178.0(3) y
Sn1 C1 H1A . 109.5 ?
Sn1 C1 H1B . 109.5 ?
H1A C1 H1B . 109.5 ?
Sn1 C1 H1C . 109.5 ?
H1A C1 H1C . 109.5 ?
H1B C1 H1C . 109.5 ?
Sn1 C2 H2A . 109.5 ?
Sn1 C2 H2B . 109.5 ?
H2A C2 H2B . 109.5 ?
Sn1 C2 H2C . 109.5 ?
H2A C2 H2C . 109.5 ?
H2B C2 H2C . 109.5 ?
Sn1 C3 H3A . 109.5 ?
Sn1 C3 H3B . 109.5 ?
H3A C3 H3B . 109.5 ?
Sn1 C3 H3C . 109.5 ?
H3A C3 H3C . 109.5 ?
H3B C3 H3C . 109.5 ?
O2 C4 O1 . 124.2(3) ?
O2 C4 C5 . 120.2(3) ?
O1 C4 C5 . 115.7(3) ?
C6 C5 C7 . 124.2(3) ?
C6 C5 C4 . 118.2(3) ?
C7 C5 C4 . 117.5(3) ?
C5 C6 C13 . 129.7(3) ?
C5 C6 H6 . 115.2 ?
C13 C6 H6 . 115.2 ?
C8 C7 C12 . 118.5(3) ?
C8 C7 C5 . 120.6(3) ?
C12 C7 C5 . 120.9(3) ?
C9 C8 C7 . 120.5(4) ?
C9 C8 H8 . 119.8 ?
C7 C8 H8 . 119.8 ?
C10 C9 C8 . 120.5(4) ?
C10 C9 H9 . 119.8 ?
C8 C9 H9 . 119.8 ?
C11 C10 C9 . 120.2(4) ?
C11 C10 H10 . 119.9 ?
C9 C10 H10 . 119.9 ?
C10 C11 C12 . 120.0(4) ?
C10 C11 H11 . 120.0 ?
C12 C11 H11 . 120.0 ?
C11 C12 C7 . 120.4(4) ?
C11 C12 H12 . 119.8 ?
C7 C12 H12 . 119.8 ?
C14 C13 C18 . 117.8(3) ?
C14 C13 C6 . 118.0(3) ?
C18 C13 C6 . 124.2(3) ?
C13 C14 C15 . 121.7(3) ?
C13 C14 H14 . 119.2 ?
C15 C14 H14 . 119.2 ?
C16 C15 C14 . 119.2(3) ?
C16 C15 H15 . 120.4 ?
C14 C15 H15 . 120.4 ?
C15 C16 C17 . 120.6(3) ?
C15 C16 Cl1 . 119.4(3) ?
C17 C16 Cl1 . 119.9(3) ?
C16 C17 C18 . 119.9(3) ?
C16 C17 H17 . 120.0 ?
C18 C17 H17 . 120.0 ?
C17 C18 C13 . 120.7(3) ?
C17 C18 H18 . 119.6 ?
C13 C18 H18 . 119.6 ?

loop_
_geom_bond_atom_site_label_1
_geom_bond_atom_site_label_2
_geom_bond_site_symmetry_2
_geom_bond_distance
_geom_bond_publ_flag
Sn1 C2 . 2.110(4) y
Sn1 C1 . 2.123(3) y
Sn1 C3 . 2.123(3) y
Sn1 O1 . 2.159(2) y
Sn1 O2 2_655 2.351(2) y
Cl1 C16 . 1.741(3) y
O1 C4 . 1.260(4) y
O2 C4 . 1.214(4) y
O2 Sn1 2_645 2.351(2) ?
C1 H1A . 0.9800 ?
C1 H1B . 0.9800 ?
C1 H1C . 0.9800 ?
C2 H2A . 0.9800 ?
C2 H2B . 0.9800 ?
C2 H2C . 0.9800 ?
C3 H3A . 0.9800 ?
C3 H3B . 0.9800 ?
C3 H3C . 0.9800 ?
C4 C5 . 1.517(4) ?
C5 C6 . 1.332(4) ?
C5 C7 . 1.486(4) ?
C6 C13 . 1.471(4) ?
C6 H6 . 0.9500 ?
C7 C8 . 1.388(5) ?
C7 C12 . 1.390(5) ?
C8 C9 . 1.379(5) ?
C8 H8 . 0.9500 ?
C9 C10 . 1.369(7) ?
C9 H9 . 0.9500 ?
C10 C11 . 1.366(7) ?
C10 H10 . 0.9500 ?
C11 C12 . 1.389(5) ?
C11 H11 . 0.9500 ?
C12 H12 . 0.9500 ?
C13 C14 . 1.379(5) ?
C13 C18 . 1.390(4) ?
C14 C15 . 1.398(5) ?
C14 H14 . 0.9500 ?
C15 C16 . 1.359(5) ?
C15 H15 . 0.9500 ?
C16 C17 . 1.378(5) ?
C17 C18 . 1.388(4) ?
C17 H17 . 0.9500 ?
C18 H18 . 0.9500 ?

loop_
_geom_torsion_atom_site_label_1
_geom_torsion_atom_site_label_2
_geom_torsion_atom_site_label_3
_geom_torsion_atom_site_label_4
_geom_torsion
C2 Sn1 O1 C4 69.7(5)
C1 Sn1 O1 C4 -169.9(5)
C3 Sn1 O1 C4 -51.0(5)
Sn1 O1 C4 O2 9.2(7)
Sn1 O1 C4 C5 -171.4(3)
O2 C4 C5 C6 -177.0(4)
O1 C4 C5 C6 3.6(5)
O2 C4 C5 C7 1.5(5)
O1 C4 C5 C7 -177.9(3)
C7 C5 C6 C13 1.7(6)
C4 C5 C6 C13 -179.9(4)
C6 C5 C7 C8 67.4(5)
C4 C5 C7 C8 -111.0(4)
C6 C5 C7 C12 -110.7(4)
C4 C5 C7 C12 70.9(4)
C12 C7 C8 C9 -0.1(5)
C5 C7 C8 C9 -178.3(3)
C7 C8 C9 C10 0.3(6)
C8 C9 C10 C11 -0.7(6)
C9 C10 C11 C12 0.8(6)
C10 C11 C12 C7 -0.6(6)
C8 C7 C12 C11 0.2(5)
C5 C7 C12 C11 178.4(3)
C5 C6 C13 C14 -152.5(4)
C5 C6 C13 C18 29.5(6)
C18 C13 C14 C15 -3.9(6)
C6 C13 C14 C15 178.0(4)
C13 C14 C15 C16 1.7(7)
C14 C15 C16 C17 1.7(6)
C14 C15 C16 Cl1 -177.0(3)
C15 C16 C17 C18 -2.6(6)
Cl1 C16 C17 C18 176.1(3)
C16 C17 C18 C13 0.2(5)
C14 C13 C18 C17 3.0(5)
C6 C13 C18 C17 -179.1(3)
